data_2014184
loop_
_publ_author_name
'Lin, Wenqing'
'Seela, Frank'
'Eickmeier, Henning'
'Reuter, Hans'

_publ_section_title
;
 1,<i>N</i>^6^-Etheno derivative of 7-deaza-2,8-diazaadenosine
;
_journal_issue 8
_journal_name_full 'Acta Crystallographica Section C'
_journal_page_first o566
_journal_page_last o568
_journal_paper_doi 10.1107/S010827010401409X
_journal_volume 60
_journal_year 2004
_chemical_formula_iupac 'C11 H12 N6 O4'
_chemical_formula_moiety 'C11 H12 N6 O4'
_chemical_formula_sum 'C11 H12 N6 O4'
_chemical_formula_weight 292.27
_chemical_melting_point 483
_chemical_name_systematic ?
_space_group_IT_number 19
_symmetry_cell_setting orthorhombic
_symmetry_space_group_name_Hall 'P 2ac 2ab'
_symmetry_space_group_name_H-M 'P 21 21 21'
_atom_sites_solution_hydrogens geom
_atom_sites_solution_primary direct
_atom_sites_solution_secondary difmap
_audit_creation_method SHELXL-97
_cell_angle_alpha 90.00
_cell_angle_beta 90.00
_cell_angle_gamma 90.00
_cell_formula_units_Z 4
_cell_length_a 6.8229(5)
_cell_length_b 8.9565(11)
_cell_length_c 20.310(6)
_cell_measurement_reflns_used 49
_cell_measurement_temperature 293(2)
_cell_measurement_theta_max 14.96
_cell_measurement_theta_min 4.66
_cell_volume 1241.1(4)
_computing_cell_refinement XSCANS
_computing_data_collection 'XSCANS (Siemens, 1996)'
_computing_data_reduction 'SHELXTL (Sheldrick, 1997)'
_computing_molecular_graphics SHELXTL
_computing_publication_material 'SHELXTL and PLATON (Spek, 1999)'
_computing_structure_refinement SHELXTL
_computing_structure_solution SHELXTL
_diffrn_ambient_temperature 293(2)
_diffrn_measured_fraction_theta_full 1.000
_diffrn_measured_fraction_theta_max 1.000
_diffrn_measurement_device_type 'Bruker P4'
_diffrn_measurement_method '2\q/\w scans'
_diffrn_radiation_monochromator graphite
_diffrn_radiation_source 'fine-focus sealed tube'
_diffrn_radiation_type MoK\a
_diffrn_radiation_wavelength 0.71073
_diffrn_reflns_av_R_equivalents 0.0458
_diffrn_reflns_av_sigmaI/netI 0.0438
_diffrn_reflns_limit_h_max 1
_diffrn_reflns_limit_h_min -9
_diffrn_reflns_limit_k_max 12
_diffrn_reflns_limit_k_min -1
_diffrn_reflns_limit_l_max 27
_diffrn_reflns_limit_l_min -1
_diffrn_reflns_number 2583
_diffrn_reflns_theta_full 29.01
_diffrn_reflns_theta_max 29.01
_diffrn_reflns_theta_min 2.01
_diffrn_standards_decay_% none
_diffrn_standards_interval_count 97
_diffrn_standards_number 3
_exptl_absorpt_coefficient_mu 0.123
_exptl_absorpt_correction_type none
_exptl_crystal_colour colourless
_exptl_crystal_density_diffrn 1.564
_exptl_crystal_density_method 'not measured'
_exptl_crystal_description block
_exptl_crystal_F_000 608
_exptl_crystal_size_max 0.52
_exptl_crystal_size_mid 0.4
_exptl_crystal_size_min 0.36
_refine_diff_density_max 0.230
_refine_diff_density_min -0.262
_refine_ls_extinction_expression Fc^*^=kFc[1+0.001xFc^2^\l^3^/sin(2\q)]^-1/4^
_refine_ls_extinction_method none
_refine_ls_goodness_of_fit_ref 1.019
_refine_ls_hydrogen_treatment mixed
_refine_ls_matrix_type full
_refine_ls_number_parameters 202
_refine_ls_number_reflns 1927
_refine_ls_number_restraints 5
_refine_ls_restrained_S_all 1.018
_refine_ls_R_factor_all 0.0597
_refine_ls_R_factor_gt 0.0435
_refine_ls_shift/su_max 0.000
_refine_ls_shift/su_mean 0.000
_refine_ls_structure_factor_coef Fsqd
_refine_ls_weighting_details 'calc w=1/[\s^2^(Fo^2^)+(0.054P)^2^+0.3012P] where P=(Fo^2^+2Fc^2^)/3'
_refine_ls_weighting_scheme calc
_refine_ls_wR_factor_gt 0.1037
_refine_ls_wR_factor_ref 0.1141
_reflns_number_gt 1520
_reflns_number_total 1927
_reflns_threshold_expression I>2\s(I)
_cod_data_source_file hj1011.cif
_cod_data_source_block I
_cod_depositor_comments
;
The following automatic conversions were performed:
'_symmetry_cell_setting' value 'Orthorhombic' changed to 'orthorhombic'
according to '/home/saulius/struct/CIF-dictionaries/cif_core.dic'
dictionary named 'cif_core.dic' version 2.4.1 from 2010-06-29.

Automatic conversion script
Id: cif_fix_enum 1527 2010-12-29 10:47:43Z saulius 

The following automatic conversions were performed:

'_symmetry_cell_setting' value 'Orthorhombic' changed to
'orthorhombic' according to
/home/saulius/struct/CIF-dictionaries/cif_core.dic dictionary named
'cif_core.dic' version 2.4.1 from 2010-06-29.

Automatic conversion script
Id: cif_fix_values 1715 2011-07-08 13:25:40Z adriana 
;
_cod_original_cell_volume 1241.2(4)
_cod_database_code 2014184
_cod_database_fobs_code 2014184

loop_
_symmetry_equiv_pos_as_xyz
'x, y, z'
'-x+1/2, -y, z+1/2'
'-x, y+1/2, -z+1/2'
'x+1/2, -y+1/2, -z'

loop_
_atom_site_label
_atom_site_fract_x
_atom_site_fract_y
_atom_site_fract_z
_atom_site_U_iso_or_equiv
_atom_site_adp_type
_atom_site_calc_flag
_atom_site_refinement_flags
_atom_site_occupancy
_atom_site_disorder_assembly
_atom_site_disorder_group
_atom_site_type_symbol
N1 0.7726(4) 0.8750(2) 0.47221(9) 0.0292(5) Uani d . 1 . . N
N2 0.7705(4) 0.8690(2) 0.40446(10) 0.0360(5) Uani d . 1 . . N
N3 0.7643(4) 0.7395(2) 0.37797(9) 0.0337(5) Uani d . 1 . . N
C4 0.7651(4) 0.6186(3) 0.41808(10) 0.0257(5) Uani d . 1 . . C
C5 0.7678(4) 0.6137(3) 0.48665(10) 0.0269(5) Uani d . 1 . . C
C6 0.7696(4) 0.7558(3) 0.51666(10) 0.0275(5) Uani d . 1 . . C
C7 0.7674(5) 0.4596(3) 0.50190(12) 0.0343(6) Uani d . 1 . . C
H7 0.7692 0.4209 0.5444 0.041 Uiso calc R 1 . . H
N8 0.7640(4) 0.3776(2) 0.44751(10) 0.0357(5) Uani d . 1 . . N
N9 0.7634(4) 0.4749(2) 0.39632(9) 0.0290(5) Uani d . 1 . . N
C10 0.7740(5) 1.0057(3) 0.50799(14) 0.0376(7) Uani d . 1 . . C
H10 0.7757 1.1028 0.4918 0.045 Uiso calc R 1 . . H
C11 0.7721(5) 0.9619(3) 0.57158(13) 0.0377(6) Uani d . 1 . . C
H11 0.7727 1.0274 0.6071 0.045 Uiso calc R 1 . . H
N12 0.7693(4) 0.8069(3) 0.57758(10) 0.0352(5) Uani d . 1 . . N
C1' 0.7536(4) 0.4283(3) 0.32755(10) 0.0280(5) Uani d . 1 . . C
H1' 0.7836 0.5146 0.2996 0.034 Uiso calc R 1 . . H
O2' 1.0794(3) 0.3610(3) 0.29795(11) 0.0437(5) Uani d D 1 . . O
H2' 1.1614(15) 0.2965(18) 0.3059(19) 0.066 Uiso d D 1 . . H
C2' 0.8920(4) 0.3027(3) 0.30986(13) 0.0317(6) Uani d D 1 . . C
H2'1 0.8975 0.2300 0.3459 0.038 Uiso calc R 1 . . H
O3' 0.8116(3) 0.3314(2) 0.19583(9) 0.0410(5) Uani d D 1 . . O
H3' 0.783(6) 0.2860(19) 0.1621(4) 0.061 Uiso d D 1 . . H
C3' 0.7855(4) 0.2349(3) 0.25068(12) 0.0332(6) Uani d D 1 . . C
H3'1 0.8289 0.1328 0.2414 0.040 Uiso calc R 1 . . H
O4' 0.5603(3) 0.3784(2) 0.31275(9) 0.0348(4) Uani d . 1 . . O
C4' 0.5729(4) 0.2406(3) 0.27494(12) 0.0301(5) Uani d . 1 . . C
H4' 0.483(5) 0.248(4) 0.2419(16) 0.036 Uiso d . 1 . . H
O5' 0.3058(3) 0.1158(3) 0.32956(11) 0.0468(5) Uani d D 1 . . O
H5' 0.253(6) 0.039(3) 0.3165(18) 0.070 Uiso d D 1 . . H
C5' 0.5115(5) 0.1102(4) 0.31735(16) 0.0420(7) Uani d . 1 . . C
H5'1 0.5441 0.0174 0.2953 0.050 Uiso calc R 1 . . H
H5'2 0.5819 0.1133 0.3588 0.050 Uiso calc R 1 . . H

loop_
_atom_site_aniso_label
_atom_site_aniso_U_11
_atom_site_aniso_U_22
_atom_site_aniso_U_33
_atom_site_aniso_U_12
_atom_site_aniso_U_13
_atom_site_aniso_U_23
N1 0.0370(12) 0.0232(9) 0.0274(9) 0.0005(11) -0.0001(9) -0.0028(8)
N2 0.0535(15) 0.0273(10) 0.0274(9) 0.0032(13) -0.0025(11) 0.0004(8)
N3 0.0474(13) 0.0285(10) 0.0253(8) 0.0017(13) -0.0017(10) 0.0006(8)
C4 0.0297(12) 0.0247(10) 0.0227(9) 0.0000(12) 0.0011(10) -0.0038(9)
C5 0.0322(13) 0.0267(11) 0.0218(9) -0.0001(13) -0.0009(10) -0.0010(9)
C6 0.0290(13) 0.0291(11) 0.0244(9) 0.0004(13) -0.0003(10) -0.0007(10)
C7 0.0486(17) 0.0277(12) 0.0266(11) 0.0002(14) 0.0013(13) 0.0008(9)
N8 0.0508(14) 0.0254(10) 0.0309(9) 0.0001(12) -0.0010(11) 0.0006(9)
N9 0.0404(13) 0.0221(9) 0.0244(8) 0.0018(10) -0.0027(10) -0.0035(8)
C10 0.0452(18) 0.0242(11) 0.0435(13) 0.0013(13) 0.0007(14) -0.0081(11)
C11 0.0431(16) 0.0335(13) 0.0363(12) -0.0016(14) 0.0020(13) -0.0141(11)
N12 0.0445(14) 0.0353(11) 0.0259(9) -0.0022(12) 0.0003(11) -0.0085(9)
C1' 0.0328(13) 0.0276(11) 0.0234(9) 0.0021(11) -0.0043(10) -0.0060(9)
O2' 0.0330(10) 0.0442(12) 0.0539(12) 0.0011(10) 0.0008(10) -0.0088(11)
C2' 0.0325(13) 0.0300(13) 0.0327(12) 0.0032(11) -0.0015(11) -0.0061(11)
O3' 0.0547(13) 0.0394(10) 0.0288(8) 0.0015(11) 0.0030(9) -0.0053(8)
C3' 0.0414(15) 0.0274(12) 0.0308(11) 0.0048(13) -0.0026(11) -0.0094(10)
O4' 0.0322(9) 0.0337(10) 0.0385(10) 0.0044(9) -0.0031(8) -0.0139(9)
C4' 0.0354(13) 0.0264(12) 0.0286(11) 0.0040(12) -0.0049(11) -0.0080(11)
O5' 0.0447(12) 0.0357(11) 0.0601(13) -0.0029(11) 0.0035(11) 0.0030(11)
C5' 0.0446(16) 0.0326(14) 0.0488(16) 0.0004(14) -0.0054(14) 0.0029(14)

loop_
_atom_type_symbol
_atom_type_description
_atom_type_scat_dispersion_real
_atom_type_scat_dispersion_imag
_atom_type_scat_source
C C 0.0033 0.0016 'International Tables Vol C Tables 4.2.6.8 and 6.1.1.4'
H H 0.0000 0.0000 'International Tables Vol C Tables 4.2.6.8 and 6.1.1.4'
N N 0.0061 0.0033 'International Tables Vol C Tables 4.2.6.8 and 6.1.1.4'
O O 0.0106 0.0060 'International Tables Vol C Tables 4.2.6.8 and 6.1.1.4'

loop_
_geom_angle_atom_site_label_1
_geom_angle_atom_site_label_2
_geom_angle_atom_site_label_3
_geom_angle
_geom_angle_publ_flag
N2 N1 C10 124.1(2) no
N2 N1 C6 128.0(2) yes
C10 N1 C6 107.94(19) yes
N3 N2 N1 117.1(2) yes
N2 N3 C4 118.14(18) yes
N3 C4 N9 124.09(19) no
N3 C4 C5 128.7(2) yes
N9 C4 C5 107.2(2) yes
C4 C5 C6 113.8(2) yes
C4 C5 C7 104.4(2) yes
C6 C5 C7 141.8(2) no
N12 C6 N1 109.9(2) yes
N12 C6 C5 135.9(2) no
N1 C6 C5 114.19(18) yes
N8 C7 C5 111.0(2) yes
N8 C7 H7 124.5 no
C5 C7 H7 124.5 no
C7 N8 N9 106.4(2) yes
N8 N9 C4 111.01(18) yes
N8 N9 C1' 123.38(19) no
C4 N9 C1' 125.56(19) no
C11 C10 N1 105.0(2) yes
C11 C10 H10 127.5 no
N1 C10 H10 127.5 no
C10 C11 N12 111.9(2) yes
C10 C11 H11 124.0 no
N12 C11 H11 124.0 no
C6 N12 C11 105.3(2) yes
O4' C1' N9 109.5(2) no
O4' C1' C2' 107.1(2) yes
N9 C1' C2' 114.3(2) no
O4' C1' H1' 108.6 no
N9 C1' H1' 108.6 no
C2' C1' H1' 108.6 no
C2' O2' H2' 109.0(10) no
O2' C2' C1' 109.5(2) no
O2' C2' C3' 116.4(2) no
C1' C2' C3' 100.7(2) yes
O2' C2' H2'1 109.9 no
C1' C2' H2'1 109.9 no
C3' C2' H2'1 109.9 no
C3' O3' H3' 108.9(10) no
O3' C3' C2' 108.4(2) no
O3' C3' C4' 110.5(2) no
C2' C3' C4' 100.59(19) yes
O3' C3' H3'1 112.2 no
C2' C3' H3'1 112.2 no
C4' C3' H3'1 112.2 no
C1' O4' C4' 108.82(19) yes
O4' C4' C5' 109.8(2) no
O4' C4' C3' 104.7(2) yes
C5' C4' C3' 114.8(2) no
O4' C4' H4' 107(2) no
C5' C4' H4' 107(2) no
C3' C4' H4' 114(2) no
C5' O5' H5' 110(3) no
O5' C5' C4' 110.2(3) no
O5' C5' H5'1 109.6 no
C4' C5' H5'1 109.6 no
O5' C5' H5'2 109.6 no
C4' C5' H5'2 109.6 no
H5'1 C5' H5'2 108.1 no

loop_
_geom_bond_atom_site_label_1
_geom_bond_atom_site_label_2
_geom_bond_site_symmetry_2
_geom_bond_distance
_geom_bond_publ_flag
N1 N2 . 1.377(3) yes
N1 C10 . 1.378(3) yes
N1 C6 . 1.398(3) yes
N2 N3 . 1.279(3) yes
N3 C4 . 1.355(3) yes
C4 N9 . 1.361(3) yes
C4 C5 . 1.393(3) yes
C5 C6 . 1.411(3) yes
C5 C7 . 1.415(3) yes
C6 N12 . 1.319(3) yes
C7 N8 . 1.327(3) yes
C7 H7 . 0.9300 no
N8 N9 . 1.356(3) yes
N9 C1' . 1.459(3) yes
C10 C11 . 1.350(4) yes
C10 H10 . 0.9300 no
C11 N12 . 1.394(3) yes
C11 H11 . 0.9300 no
C1' O4' . 1.425(3) yes
C1' C2' . 1.512(4) yes
C1' H1' . 0.9800 no
O2' C2' . 1.402(4) no
O2' H2' . 0.820(16) no
C2' C3' . 1.530(4) yes
C2' H2'1 . 0.9800 no
O3' C3' . 1.421(3) no
O3' H3' . 0.820(14) no
C3' C4' . 1.533(4) yes
C3' H3'1 . 0.9800 no
O4' C4' . 1.456(3) yes
C4' C5' . 1.510(4) no
C4' H4' . 0.91(3) no
O5' C5' . 1.426(4) no
O5' H5' . 0.82(3) no
C5' H5'1 . 0.9700 no
C5' H5'2 . 0.9700 no

loop_
_geom_hbond_atom_site_label_D
_geom_hbond_atom_site_label_H
_geom_hbond_atom_site_label_A
_geom_hbond_site_symmetry_A
_geom_hbond_distance_DH
_geom_hbond_distance_HA
_geom_hbond_distance_DA
_geom_hbond_angle_DHA
O5' H5' O3' 3_645 0.82(3) 1.93(3) 2.720(3) 162(4)
O3' H3' N12 2_664 0.820(14) 1.941(13) 2.758(3) 174(2)
O2' H2' O5' 1_655 0.820(16) 1.955(17) 2.761(3) 167.2(14)

loop_
_geom_torsion_atom_site_label_1
_geom_torsion_atom_site_label_2
_geom_torsion_atom_site_label_3
_geom_torsion_atom_site_label_4
_geom_torsion
_geom_torsion_publ_flag
C10 N1 N2 N3 -178.2(3) no
C6 N1 N2 N3 0.4(5) yes
N1 N2 N3 C4 -1.6(4) yes
N2 N3 C4 N9 -178.4(3) no
N2 N3 C4 C5 1.5(4) yes
N3 C4 C5 C6 0.1(4) yes
N9 C4 C5 C6 -180.0(2) yes
N3 C4 C5 C7 -180.0(3) yes
N9 C4 C5 C7 -0.1(3) yes
N2 N1 C6 N12 -178.8(3) yes
C10 N1 C6 N12 -0.1(3) yes
N2 N1 C6 C5 1.2(4) yes
C10 N1 C6 C5 180.0(3) yes
C4 C5 C6 N12 178.7(3) no
C7 C5 C6 N12 -1.1(7) no
C4 C5 C6 N1 -1.3(4) yes
C7 C5 C6 N1 178.9(4) yes
C4 C5 C7 N8 -0.2(4) yes
C6 C5 C7 N8 179.6(4) no
C5 C7 N8 N9 0.4(3) yes
C7 N8 N9 C4 -0.4(3) no
C7 N8 N9 C1' -177.9(3) no
N3 C4 N9 N8 -179.8(3) yes
C5 C4 N9 N8 0.3(3) no
N3 C4 N9 C1' -2.3(5) no
C5 C4 N9 C1' 177.8(3) no
N2 N1 C10 C11 178.9(3) no
C6 N1 C10 C11 0.1(3) no
N1 C10 C11 N12 -0.1(4) no
N1 C6 N12 C11 0.0(4) yes
C5 C6 N12 C11 180.0(3) yes
C10 C11 N12 C6 0.1(4) no
N8 N9 C1' O4' 73.7(3) yes
C4 N9 C1' O4' -103.5(3) yes
N8 N9 C1' C2' -46.5(4) yes
C4 N9 C1' C2' 136.4(3) yes
O4' C1' C2' O2' 156.5(2) no
N9 C1' C2' O2' -81.9(3) no
O4' C1' C2' C3' 33.4(2) yes
N9 C1' C2' C3' 154.9(2) no
O2' C2' C3' O3' -43.5(3) no
C1' C2' C3' O3' 74.7(3) no
O2' C2' C3' C4' -159.5(2) no
C1' C2' C3' C4' -41.3(2) yes
N9 C1' O4' C4' -135.5(2) no
C2' C1' O4' C4' -11.1(3) yes
C1' O4' C4' C5' 107.7(2) no
C1' O4' C4' C3' -16.1(2) yes
O3' C3' C4' O4' -78.3(2) no
C2' C3' C4' O4' 36.0(2) yes
O3' C3' C4' C5' 161.2(2) no
C2' C3' C4' C5' -84.4(3) no
O4' C4' C5' O5' 70.4(3) yes
C3' C4' C5' O5' -172.0(2) yes

loop_
_cod_related_entry_id
_cod_related_entry_database
_cod_related_entry_code
1 ChemSpider 9912587
